data_1549896
loop_
_publ_author_name
'Sung, Simon'
'Wang, Qingyang'
'Kr\"amer, Tobias'
'Young, Rowan D.'

_publ_section_title
;
 Synthesis and reactivity of a PC<sub>carbene</sub>P cobalt(i) complex:
 the missing link in the cobalt PXP pincer series (X = B, C, N).
;
_journal_issue 43
_journal_name_full 'Chemical science'
_journal_page_first 8234
_journal_page_last 8241
_journal_paper_doi 10.1039/c8sc02782j
_journal_volume 9
_journal_year 2018
_chemical_formula_moiety 'C81 H64 B1 Co1 F25 O1 P4'
_chemical_formula_sum 'C81 H64 B Co F25 O P4'
_chemical_formula_weight 1721.99
_space_group_IT_number 2
_space_group_name_Hall '-P 1'
_space_group_name_H-M_alt 'P -1'
_symmetry_cell_setting triclinic
_symmetry_space_group_name_Hall '-P 1'
_symmetry_space_group_name_H-M 'P -1'
_atom_sites_solution_hydrogens difmap
_atom_sites_solution_primary direct
_audit_update_record
;
2018-06-10 deposited with the CCDC.
2018-09-06 downloaded from the CCDC.
;
_cell_angle_alpha 71.3492(13)
_cell_angle_beta 83.8715(14)
_cell_angle_gamma 80.5636(15)
_cell_formula_units_Z 2
_cell_length_a 14.7060(6)
_cell_length_b 15.1357(5)
_cell_length_c 19.0310(7)
_cell_measurement_reflns_used 18075
_cell_measurement_temperature 100
_cell_measurement_theta_max 27.482
_cell_measurement_theta_min 2.248
_cell_volume 3952.6(3)
_computing_cell_refinement 'USER DEFINED CELL REFINEMENT'
_computing_data_collection 'USER DEFINED DATA COLLECTION'
_computing_data_reduction 'USER DEFINED DATA REDUCTION'
_computing_molecular_graphics 'CAMERON (Watkin et al., 1996)'
_computing_publication_material 'CRYSTALS (Betteridge et al., 2003)'
_computing_structure_refinement 'CRYSTALS (Betteridge et al., 2003)'
_computing_structure_solution 'SIR92 (Altomare et al., 1994)'
_diffrn_ambient_temperature 100
_diffrn_measured_fraction_theta_full 0.998
_diffrn_measured_fraction_theta_max 0.998
_diffrn_measurement_device Serial
_diffrn_measurement_device_type Unknown
_diffrn_measurement_method \w/2\q
_diffrn_radiation_monochromator graphite
_diffrn_radiation_type 'Mo K\a'
_diffrn_radiation_wavelength 0.71073
_diffrn_reflns_av_R_equivalents 0.034
_diffrn_reflns_limit_h_max 19
_diffrn_reflns_limit_h_min -19
_diffrn_reflns_limit_k_max 19
_diffrn_reflns_limit_k_min -19
_diffrn_reflns_limit_l_max 23
_diffrn_reflns_limit_l_min -24
_diffrn_reflns_number 64554
_diffrn_reflns_theta_full 27.482
_diffrn_reflns_theta_max 27.482
_diffrn_reflns_theta_min 2.248
_diffrn_standards_number 0
_exptl_absorpt_coefficient_mu 0.402
_exptl_absorpt_correction_T_max 0.7456
_exptl_absorpt_correction_T_min 0.6816
_exptl_absorpt_correction_type multi-scan
_exptl_absorpt_process_details 'Bruker SADABS'
_exptl_crystal_colour 'dark brown'
_exptl_crystal_density_diffrn 1.447
_exptl_crystal_density_method 'not measured'
_exptl_crystal_description block
_exptl_crystal_F_000 1750
_exptl_crystal_size_max 0.141
_exptl_crystal_size_mid 0.136
_exptl_crystal_size_min 0.089
_refine_diff_density_max 2.91
_refine_diff_density_min -0.92
_refine_ls_extinction_method None
_refine_ls_goodness_of_fit_ref 1.0241
_refine_ls_hydrogen_treatment noref
_refine_ls_matrix_type full
_refine_ls_number_parameters 1082
_refine_ls_number_reflns 18029
_refine_ls_number_restraints 127
_refine_ls_R_factor_all 0.0621
_refine_ls_R_factor_gt 0.0508
_refine_ls_shift/su_max 0.0027810
_refine_ls_shift/su_mean 0.0000986
_refine_ls_structure_factor_coef Fsqd
_refine_ls_weighting_details
;
 Method= Modified Sheldrick 
 w=1/[\s^2^(F^2^) + ( 0.06P)^2^ + 7.05P] 
 ,where P=(max(Fo^2^,0) + 2Fc^2^)/3 
;
_refine_ls_weighting_scheme calc
_refine_ls_wR_factor_all 0.1426
_refine_ls_wR_factor_gt 0.1296
_refine_ls_wR_factor_ref 0.1426
_reflns_limit_h_max 19
_reflns_limit_h_min -18
_reflns_limit_k_max 19
_reflns_limit_k_min -18
_reflns_limit_l_max 24
_reflns_limit_l_min 0
_reflns_number_gt 14611
_reflns_number_total 18075
_reflns_threshold_expression I>2.0\s(I)
_oxford_diffrn_Wilson_B_factor 1.64
_oxford_diffrn_Wilson_scale 101.79
_oxford_refine_ls_r_factor_ref 0.0621
_oxford_refine_ls_scale 0.10479(3)
_oxford_reflns_number_all 18029
_oxford_reflns_threshold_expression_ref I>-3.0\s(I)
_cod_data_source_file c8sc02782j3.cif
_cod_data_source_block 1_CCDC1
_cod_depositor_comments 'Adding full bibliography for 1549887--1549897.cif.'
_cod_original_sg_symbol_H-M 'P -1 '
_cod_original_formula_sum 'C81 H64 B1 Co1 F25 O1 P4'
_cod_database_code 1549896

loop_
_symmetry_equiv_pos_as_xyz
x,y,z
-x,-y,-z

loop_
_atom_site_label
_atom_site_type_symbol
_atom_site_fract_x
_atom_site_fract_y
_atom_site_fract_z
_atom_site_U_iso_or_equiv
_atom_site_occupancy
_atom_site_adp_type
_atom_site_refinement_flags_posn
_atom_site_refinement_flags_adp
_atom_site_refinement_flags_occupancy
_atom_site_disorder_assembly
_atom_site_disorder_group
Co1 Co 0.30836(2) 0.79049(2) 0.719758(18) 0.0167 1.0000 Uani . . . . .
P2 P 0.24171(4) 0.89707(4) 0.62022(4) 0.0178 1.0000 Uani . . . . .
C3 C 0.30398(17) 0.99907(17) 0.58410(14) 0.0199 1.0000 Uani . . . . .
C4 C 0.39820(18) 0.98919(17) 0.59407(14) 0.0206 1.0000 Uani . . . . .
C5 C 0.44348(18) 1.06894(19) 0.56794(15) 0.0250 1.0000 Uani . . . . .
C6 C 0.3974(2) 1.15680(19) 0.53195(16) 0.0290 1.0000 Uani . . . . .
C7 C 0.3047(2) 1.16583(19) 0.51999(16) 0.0279 1.0000 Uani . . . . .
C8 C 0.25816(19) 1.08774(18) 0.54553(15) 0.0240 1.0000 Uani . . . . .
C1 C 0.45488(17) 0.89337(17) 0.62771(14) 0.0197 1.0000 Uani . . . . .
O1 O 0.40480(12) 0.81802(12) 0.64478(10) 0.0195 1.0000 Uani . . . . .
C11 C 0.50943(17) 0.89687(17) 0.69061(14) 0.0196 1.0000 Uani . . . . .
C12 C 0.46983(18) 0.89648(18) 0.76115(15) 0.0223 1.0000 Uani . . . . .
P4 P 0.35049(4) 0.87378(4) 0.78950(4) 0.0189 1.0000 Uani . . . . .
C14 C 0.36070(18) 0.81801(19) 0.89008(14) 0.0225 1.0000 Uani . . . . .
C15 C 0.4171(2) 0.7313(2) 0.91232(15) 0.0275 1.0000 Uani . . . . .
C16 C 0.4295(2) 0.6833(2) 0.98678(17) 0.0333 1.0000 Uani . . . . .
C17 C 0.3844(2) 0.7206(2) 1.04063(16) 0.0358 1.0000 Uani . . . . .
C18 C 0.3286(2) 0.8061(3) 1.02012(17) 0.0368 1.0000 Uani . . . . .
C19 C 0.31713(19) 0.8553(2) 0.94508(16) 0.0292 1.0000 Uani . . . . .
C20 C 0.2849(2) 0.98914(19) 0.78264(16) 0.0264 1.0000 Uani . . . . .
C21 C 0.1946(2) 0.99398(19) 0.81429(16) 0.0267 1.0000 Uani . . . . .
C22 C 0.1403(2) 1.0798(2) 0.8072(2) 0.0416 1.0000 Uani . . . . .
C23 C 0.1743(3) 1.1616(3) 0.7659(3) 0.0720 1.0000 Uani . . . . .
C24 C 0.2620(4) 1.1581(3) 0.7326(3) 0.0805 1.0000 Uani . . . . .
C25 C 0.3184(3) 1.0722(2) 0.7421(2) 0.0517 1.0000 Uani . . . . .
C26 C 0.5242(2) 0.9089(2) 0.81226(17) 0.0333 1.0000 Uani . . . . .
C27 C 0.6163(2) 0.9203(2) 0.79488(18) 0.0374 1.0000 Uani . . . . .
C28 C 0.65627(19) 0.9176(2) 0.72630(18) 0.0302 1.0000 Uani . . . . .
C29 C 0.60335(18) 0.90559(18) 0.67504(15) 0.0239 1.0000 Uani . . . . .
C30 C 0.12052(17) 0.94960(18) 0.61812(14) 0.0224 1.0000 Uani . . . . .
C31 C 0.09227(19) 1.0185(2) 0.65323(16) 0.0277 1.0000 Uani . . . . .
C32 C -0.0003(2) 1.0557(2) 0.65704(18) 0.0362 1.0000 Uani . . . . .
C33 C -0.0654(2) 1.0238(2) 0.62739(18) 0.0393 1.0000 Uani . . . . .
C34 C -0.0384(2) 0.9554(2) 0.59313(17) 0.0352 1.0000 Uani . . . . .
C35 C 0.05462(19) 0.9178(2) 0.58807(15) 0.0270 1.0000 Uani . . . . .
C36 C 0.25592(17) 0.84457(18) 0.54477(14) 0.0206 1.0000 Uani . . . . .
C37 C 0.29389(18) 0.89011(19) 0.47497(15) 0.0239 1.0000 Uani . . . . .
C38 C 0.3052(2) 0.8482(2) 0.41873(15) 0.0280 1.0000 Uani . . . . .
C39 C 0.2779(2) 0.7609(2) 0.43156(16) 0.0274 1.0000 Uani . . . . .
C40 C 0.2397(2) 0.7148(2) 0.50077(17) 0.0299 1.0000 Uani . . . . .
C41 C 0.2290(2) 0.75626(19) 0.55736(15) 0.0267 1.0000 Uani . . . . .
P3 P 0.18663(4) 0.73447(5) 0.78852(4) 0.0200 1.0000 Uani . . . . .
C43 C 0.20036(19) 0.6839(2) 0.88805(15) 0.0267 1.0000 Uani . . . . .
C44 C 0.1508(2) 0.6371(2) 0.76615(17) 0.0296 1.0000 Uani . . . . .
C45 C 0.07582(18) 0.80821(19) 0.78765(15) 0.0250 1.0000 Uani . . . . .
P1 P 0.40486(5) 0.64775(5) 0.74906(4) 0.0264 1.0000 Uani . . . . .
C47 C 0.3956(2) 0.6011(2) 0.67243(19) 0.0342 1.0000 Uani . . . . .
C48 C 0.5290(2) 0.6556(2) 0.73995(17) 0.0305 1.0000 Uani . . . . .
C49 C 0.3972(2) 0.5435(2) 0.83007(19) 0.0368 1.0000 Uani . . . . .
F50 F 0.31257(12) 0.39153(12) 0.49735(9) 0.0321 1.0000 Uani . . . . .
C51 C 0.37229(18) 0.45412(19) 0.47872(15) 0.0233 1.0000 Uani . . . . .
F52 F 0.36563(13) 0.49267(13) 0.53366(9) 0.0353 1.0000 Uani . . . . .
F53 F 0.45702(11) 0.40457(13) 0.48136(10) 0.0360 1.0000 Uani . . . . .
C54 C 0.35661(17) 0.52634(17) 0.40459(14) 0.0189 1.0000 Uani . . . . .
C55 C 0.42615(17) 0.58060(18) 0.37085(14) 0.0213 1.0000 Uani . . . . .
C56 C 0.41135(17) 0.64700(18) 0.30209(14) 0.0210 1.0000 Uani . U . . .
C57 C 0.32841(17) 0.66022(17) 0.26843(13) 0.0189 1.0000 Uani . . . . .
C58 C 0.25614(16) 0.60857(17) 0.30263(13) 0.0169 1.0000 Uani . . . . .
C59 C 0.27330(17) 0.54067(17) 0.37172(13) 0.0181 1.0000 Uani . . . . .
B1 B 0.16034(18) 0.61731(19) 0.26218(15) 0.0161 1.0000 Uani . . . . .
C61 C 0.17810(16) 0.52529(17) 0.23212(13) 0.0170 1.0000 Uani . . . . .
C62 C 0.14716(17) 0.43973(17) 0.27348(13) 0.0188 1.0000 Uani . . . . .
C63 C 0.17170(17) 0.35815(17) 0.25296(14) 0.0196 1.0000 Uani . . . . .
C64 C 0.13647(18) 0.26891(18) 0.30026(15) 0.0235 1.0000 Uani . . . . .
F65 F 0.05140(11) 0.28469(11) 0.33077(10) 0.0328 1.0000 Uani . . . . .
F66 F 0.13323(12) 0.20913(11) 0.26195(10) 0.0320 1.0000 Uani . . . . .
F67 F 0.19023(12) 0.22140(11) 0.35728(9) 0.0317 1.0000 Uani . . . . .
C68 C 0.22990(18) 0.35784(18) 0.19057(15) 0.0222 1.0000 Uani . . . . .
C69 C 0.26076(17) 0.44128(18) 0.14888(14) 0.0212 1.0000 Uani . . . . .
C70 C 0.23553(17) 0.52343(17) 0.16875(14) 0.0196 1.0000 Uani . . . . .
C71 C 0.3238(2) 0.4441(2) 0.08134(16) 0.0300 1.0000 Uani . . . . .
F72 F 0.29155(13) 0.50870(16) 0.02032(9) 0.0455 1.0000 Uani . . . . .
F73 F 0.40694(12) 0.46648(15) 0.08779(10) 0.0428 1.0000 Uani . . . . .
F74 F 0.34079(19) 0.36247(16) 0.06710(14) 0.0671 1.0000 Uani . . . . .
C75 C 0.06807(16) 0.61489(16) 0.31863(13) 0.0161 1.0000 Uani . . . . .
C76 C 0.06051(17) 0.64045(17) 0.38369(13) 0.0175 1.0000 Uani . . . . .
C77 C -0.02261(17) 0.64256(17) 0.42693(13) 0.0191 1.0000 Uani . . . . .
C78 C -0.02611(18) 0.66997(19) 0.49647(14) 0.0234 1.0000 Uani . . . . .
F79 F -0.10656(14) 0.65827(19) 0.53635(11) 0.0545 1.0000 Uani . . . . .
F80 F 0.03801(14) 0.61860(15) 0.54224(10) 0.0442 1.0000 Uani . . . . .
F81 F -0.0146(2) 0.75842(14) 0.48340(11) 0.0621 1.0000 Uani . . . . .
C82 C -0.10103(17) 0.61976(18) 0.40679(14) 0.0207 1.0000 Uani . . . . .
C83 C -0.09517(17) 0.59513(17) 0.34195(14) 0.0197 1.0000 Uani . . . . .
C84 C -0.01325(17) 0.59299(17) 0.29895(13) 0.0177 1.0000 Uani . . . . .
C85 C -0.17877(18) 0.56652(19) 0.32099(15) 0.0232 1.0000 Uani . . . . .
F86 F -0.17742(12) 0.57751(14) 0.24823(9) 0.0366 1.0000 Uani . . . . .
F87 F -0.25763(11) 0.61493(12) 0.33812(11) 0.0334 1.0000 Uani . . . . .
F88 F -0.18615(12) 0.47509(11) 0.35624(10) 0.0319 1.0000 Uani . . . . .
C89 C 0.14028(16) 0.71741(17) 0.19656(13) 0.0165 1.0000 Uani . . . . .
C90 C 0.09859(16) 0.72718(17) 0.13119(13) 0.0179 1.0000 Uani . . . . .
C91 C 0.07582(16) 0.81496(17) 0.07894(13) 0.0184 1.0000 Uani . . . . .
C92 C 0.02627(18) 0.82440(19) 0.01182(14) 0.0230 1.0000 Uani . . . . .
F93 F -0.06230(12) 0.86096(14) 0.01738(10) 0.0385 1.0000 Uani . . . . .
F94 F 0.06200(14) 0.88362(14) -0.05007(9) 0.0408 1.0000 Uani . . . . .
F95 F 0.02712(15) 0.74363(12) -0.00192(10) 0.0413 1.0000 Uani . . . . .
C96 C 0.09619(17) 0.89621(17) 0.08894(14) 0.0199 1.0000 Uani . . . . .
C97 C 0.13664(16) 0.88864(17) 0.15347(14) 0.0190 1.0000 Uani . . . . .
C98 C 0.15624(16) 0.80173(17) 0.20649(13) 0.0183 1.0000 Uani . . . . .
C99 C 0.16001(19) 0.97666(19) 0.16361(16) 0.0260 1.0000 Uani . . . . .
F100 F 0.20121(13) 0.96066(12) 0.22651(10) 0.0349 1.0000 Uani . . . . .
F101 F 0.08521(14) 1.03983(12) 0.16481(12) 0.0432 1.0000 Uani . . . . .
F102 F 0.21663(15) 1.01981(14) 0.10820(11) 0.0470 1.0000 Uani . . . . .
C103 C 0.4848(2) 0.7072(2) 0.26393(18) 0.0332 1.0000 Uani . U . . .
F107 F 0.2654(6) 0.3739(7) 0.9077(4) 0.1302 0.5000 Uani . U . . .
C108 C 0.2990(7) 0.2799(8) 0.9246(5) 0.1026 0.5000 Uani D U . . .
C109 C 0.2541(7) 0.2232(8) 0.9102(5) 0.1052 0.5000 Uani D U . . .
C110 C 0.2873(7) 0.1318(8) 0.9241(5) 0.1027 0.5000 Uani D U . . .
C111 C 0.3689(7) 0.1007(8) 0.9524(5) 0.1046 0.5000 Uani D U . . .
C112 C 0.4144(6) 0.1533(8) 0.9726(5) 0.1027 0.5000 Uani D U . . .
C113 C 0.3808(7) 0.2454(8) 0.9560(5) 0.1044 0.5000 Uani D U . . .
F114 F 0.0734(4) 0.4147(5) 0.8970(3) 0.0838 0.5000 Uani . . . . .
C115 C 0.0382(3) 0.4581(3) 0.9485(2) 0.0559 1.0000 Uani . . . . .
C116 C -0.0374(3) 0.5238(3) 0.9319(2) 0.0574 1.0000 Uani . . . . .
C117 C -0.0763(3) 0.5675(3) 0.9835(3) 0.0589 1.0000 Uani . . . . .
F1060 F 0.5088(5) 0.6988(6) 0.1976(3) 0.0765 0.498(6) Uani D U P 1 2
F1061 F 0.5586(4) 0.6584(4) 0.2408(5) 0.0750 0.502(6) Uani D U P 1 1
F1050 F 0.4554(4) 0.7958(3) 0.2550(5) 0.0785 0.498(6) Uani D U P 1 2
F1051 F 0.4615(4) 0.7753(5) 0.2049(4) 0.0726 0.502(6) Uani D U P 1 1
F1040 F 0.5194(6) 0.7419(6) 0.3088(3) 0.0786 0.502(6) Uani D U P 1 1
F1041 F 0.5593(4) 0.6852(5) 0.2977(4) 0.0725 0.498(6) Uani D U P 1 2
H51 H 0.5058 1.0625 0.5747 0.0298 1.0000 Uiso . . . . .
H61 H 0.4292 1.2089 0.5171 0.0350 1.0000 Uiso . . . . .
H71 H 0.2732 1.2237 0.4945 0.0335 1.0000 Uiso . . . . .
H81 H 0.1961 1.0954 0.5361 0.0285 1.0000 Uiso . . . . .
H11 H 0.5006 0.8855 0.5884 0.0239 1.0000 Uiso . . . . .
H151 H 0.4468 0.7062 0.8761 0.0329 1.0000 Uiso . . . . .
H161 H 0.4682 0.6258 1.0012 0.0403 1.0000 Uiso . . . . .
H171 H 0.3918 0.6877 1.0908 0.0430 1.0000 Uiso . . . . .
H181 H 0.2993 0.8320 1.0564 0.0442 1.0000 Uiso . . . . .
H191 H 0.2807 0.9144 0.9316 0.0346 1.0000 Uiso . . . . .
H211 H 0.1708 0.9374 0.8421 0.0314 1.0000 Uiso . . . . .
H221 H 0.0804 1.0820 0.8294 0.0493 1.0000 Uiso . . . . .
H231 H 0.1370 1.2192 0.7601 0.0860 1.0000 Uiso . . . . .
H241 H 0.2842 1.2140 0.7035 0.0957 1.0000 Uiso . . . . .
H251 H 0.3780 1.0715 0.7213 0.0615 1.0000 Uiso . . . . .
H261 H 0.4987 0.9084 0.8587 0.0403 1.0000 Uiso . . . . .
H271 H 0.6509 0.9304 0.8295 0.0452 1.0000 Uiso . . . . .
H281 H 0.7187 0.9240 0.7147 0.0355 1.0000 Uiso . . . . .
H291 H 0.6315 0.9025 0.6291 0.0291 1.0000 Uiso . . . . .
H311 H 0.1346 1.0400 0.6738 0.0326 1.0000 Uiso . . . . .
H321 H -0.0168 1.1028 0.6801 0.0425 1.0000 Uiso . . . . .
H331 H -0.1274 1.0481 0.6310 0.0472 1.0000 Uiso . . . . .
H341 H -0.0821 0.9347 0.5728 0.0420 1.0000 Uiso . . . . .
H351 H 0.0719 0.8722 0.5647 0.0319 1.0000 Uiso . . . . .
H371 H 0.3114 0.9488 0.4664 0.0292 1.0000 Uiso . . . . .
H381 H 0.3308 0.8790 0.3726 0.0343 1.0000 Uiso . . . . .
H391 H 0.2840 0.7343 0.3930 0.0327 1.0000 Uiso . . . . .
H401 H 0.2210 0.6549 0.5087 0.0356 1.0000 Uiso . . . . .
H411 H 0.2033 0.7241 0.6047 0.0323 1.0000 Uiso . . . . .
H433 H 0.2027 0.7340 0.9084 0.0397 1.0000 Uiso . . . . .
H432 H 0.1493 0.6500 0.9099 0.0401 1.0000 Uiso . . . . .
H431 H 0.2569 0.6404 0.8955 0.0396 1.0000 Uiso . . . . .
H441 H 0.1300 0.6602 0.7169 0.0435 1.0000 Uiso . . . . .
H442 H 0.1003 0.6119 0.8018 0.0440 1.0000 Uiso . . . . .
H443 H 0.2034 0.5875 0.7684 0.0438 1.0000 Uiso . . . . .
H451 H 0.0516 0.8257 0.7394 0.0376 1.0000 Uiso . . . . .
H452 H 0.0830 0.8638 0.7985 0.0378 1.0000 Uiso . . . . .
H453 H 0.0328 0.7741 0.8240 0.0380 1.0000 Uiso . . . . .
H473 H 0.3355 0.5801 0.6763 0.0507 1.0000 Uiso . . . . .
H472 H 0.4023 0.6505 0.6259 0.0508 1.0000 Uiso . . . . .
H471 H 0.4435 0.5489 0.6726 0.0514 1.0000 Uiso . . . . .
H481 H 0.5471 0.6800 0.7771 0.0464 1.0000 Uiso . . . . .
H482 H 0.5446 0.6965 0.6913 0.0451 1.0000 Uiso . . . . .
H483 H 0.5627 0.5943 0.7448 0.0453 1.0000 Uiso . . . . .
H491 H 0.4102 0.5570 0.8751 0.0548 1.0000 Uiso . . . . .
H492 H 0.4442 0.4916 0.8196 0.0519 1.0000 Uiso . . . . .
H493 H 0.3353 0.5245 0.8357 0.0553 1.0000 Uiso . . . . .
H551 H 0.4810 0.5722 0.3934 0.0259 1.0000 Uiso . . . . .
H571 H 0.3197 0.7062 0.2219 0.0228 1.0000 Uiso . . . . .
H591 H 0.2285 0.5030 0.3962 0.0216 1.0000 Uiso . . . . .
H621 H 0.1093 0.4363 0.3168 0.0232 1.0000 Uiso . . . . .
H681 H 0.2469 0.3035 0.1767 0.0272 1.0000 Uiso . . . . .
H701 H 0.2582 0.5785 0.1389 0.0237 1.0000 Uiso . . . . .
H761 H 0.1132 0.6561 0.3992 0.0206 1.0000 Uiso . . . . .
H821 H -0.1565 0.6198 0.4368 0.0255 1.0000 Uiso . . . . .
H841 H -0.0118 0.5764 0.2561 0.0209 1.0000 Uiso . . . . .
H901 H 0.0852 0.6734 0.1221 0.0210 1.0000 Uiso . . . . .
H961 H 0.0830 0.9550 0.0531 0.0241 1.0000 Uiso . . . . .
H981 H 0.1817 0.7990 0.2497 0.0220 1.0000 Uiso . . . . .
H1161 H -0.0605 0.5397 0.8843 0.0691 1.0000 Uiso . . . . .
H1171 H -0.1284 0.6153 0.9724 0.0712 1.0000 Uiso . . . . .
H1091 H 0.1970 0.2474 0.8897 0.1270 0.5000 Uiso . . . . .
H1101 H 0.2532 0.0909 0.9134 0.1241 0.5000 Uiso . . . . .
H1111 H 0.3991 0.0389 0.9569 0.1260 0.5000 Uiso . . . . .
H1121 H 0.4666 0.1268 0.9974 0.1230 0.5000 Uiso . . . . .
H1131 H 0.4148 0.2864 0.9664 0.1262 0.5000 Uiso . . . . .
H1151 H 0.0657 0.4287 0.9123 0.0672 0.5000 Uiso . . . . .

loop_
_atom_site_aniso_label
_atom_site_aniso_U_11
_atom_site_aniso_U_22
_atom_site_aniso_U_33
_atom_site_aniso_U_23
_atom_site_aniso_U_13
_atom_site_aniso_U_12
Co1 0.01653(16) 0.01564(16) 0.01668(16) -0.00308(12) -0.00006(12) -0.00304(12)
P2 0.0162(3) 0.0162(3) 0.0184(3) -0.0019(2) -0.0008(2) -0.0023(2)
C3 0.0209(12) 0.0191(12) 0.0180(11) -0.0039(9) 0.0020(9) -0.0038(9)
C4 0.0222(12) 0.0190(12) 0.0181(12) -0.0036(9) 0.0020(9) -0.0028(9)
C5 0.0209(12) 0.0242(13) 0.0272(13) -0.0039(11) 0.0020(10) -0.0061(10)
C6 0.0334(15) 0.0199(13) 0.0306(14) -0.0014(11) 0.0023(12) -0.0102(11)
C7 0.0308(14) 0.0185(12) 0.0296(14) -0.0020(11) -0.0004(11) -0.0013(10)
C8 0.0240(13) 0.0205(12) 0.0238(13) -0.0023(10) -0.0012(10) -0.0021(10)
C1 0.0171(11) 0.0194(12) 0.0209(12) -0.0048(9) 0.0027(9) -0.0028(9)
O1 0.0187(8) 0.0188(8) 0.0205(9) -0.0057(7) 0.0017(7) -0.0038(7)
C11 0.0179(12) 0.0172(11) 0.0224(12) -0.0043(9) 0.0005(9) -0.0031(9)
C12 0.0199(12) 0.0226(12) 0.0257(13) -0.0083(10) 0.0027(10) -0.0078(10)
P4 0.0181(3) 0.0199(3) 0.0194(3) -0.0073(2) 0.0033(2) -0.0050(2)
C14 0.0215(12) 0.0271(13) 0.0214(12) -0.0100(10) 0.0028(10) -0.0078(10)
C15 0.0327(15) 0.0283(14) 0.0206(13) -0.0081(11) 0.0021(11) -0.0035(11)
C16 0.0335(16) 0.0369(16) 0.0252(14) -0.0058(12) -0.0004(12) -0.0015(12)
C17 0.0316(16) 0.0507(19) 0.0215(14) -0.0068(13) 0.0008(11) -0.0057(14)
C18 0.0298(15) 0.058(2) 0.0257(15) -0.0200(14) 0.0015(12) -0.0018(14)
C19 0.0233(13) 0.0393(16) 0.0285(14) -0.0175(13) -0.0003(11) -0.0007(11)
C20 0.0294(14) 0.0213(13) 0.0290(14) -0.0104(11) 0.0065(11) -0.0047(11)
C21 0.0283(14) 0.0250(13) 0.0264(13) -0.0085(11) 0.0022(11) -0.0036(11)
C22 0.0393(18) 0.0329(16) 0.0466(19) -0.0136(15) 0.0129(15) 0.0041(13)
C23 0.078(3) 0.0246(17) 0.093(3) -0.011(2) 0.038(3) 0.0083(18)
C24 0.093(4) 0.0196(17) 0.107(4) -0.009(2) 0.056(3) -0.0059(19)
C25 0.057(2) 0.0241(15) 0.066(2) -0.0118(16) 0.0339(19) -0.0112(15)
C26 0.0336(16) 0.0443(17) 0.0291(15) -0.0167(13) 0.0045(12) -0.0180(13)
C27 0.0324(16) 0.0496(19) 0.0369(17) -0.0150(15) -0.0047(13) -0.0192(14)
C28 0.0183(13) 0.0318(15) 0.0399(16) -0.0088(13) 0.0006(11) -0.0078(11)
C29 0.0186(12) 0.0224(12) 0.0284(14) -0.0054(11) 0.0023(10) -0.0033(10)
C30 0.0177(12) 0.0210(12) 0.0196(12) 0.0044(10) 0.0007(9) -0.0006(9)
C31 0.0234(13) 0.0240(13) 0.0283(14) -0.0011(11) 0.0021(11) 0.0007(10)
C32 0.0302(15) 0.0295(15) 0.0350(16) 0.0015(13) 0.0056(12) 0.0073(12)
C33 0.0207(14) 0.0450(18) 0.0329(16) 0.0086(14) 0.0009(12) 0.0064(13)
C34 0.0202(13) 0.0469(18) 0.0263(14) 0.0074(13) -0.0052(11) -0.0059(12)
C35 0.0228(13) 0.0315(14) 0.0190(12) 0.0042(11) -0.0026(10) -0.0058(11)
C36 0.0179(11) 0.0208(12) 0.0219(12) -0.0050(10) -0.0033(9) -0.0014(9)
C37 0.0228(13) 0.0226(12) 0.0250(13) -0.0054(10) 0.0018(10) -0.0056(10)
C38 0.0277(14) 0.0310(14) 0.0234(13) -0.0066(11) 0.0054(11) -0.0062(11)
C39 0.0269(14) 0.0303(14) 0.0274(14) -0.0137(12) -0.0026(11) -0.0007(11)
C40 0.0360(16) 0.0233(13) 0.0313(15) -0.0073(11) -0.0060(12) -0.0066(11)
C41 0.0336(15) 0.0221(13) 0.0228(13) -0.0026(10) -0.0025(11) -0.0079(11)
P3 0.0199(3) 0.0195(3) 0.0197(3) -0.0038(2) 0.0013(2) -0.0061(2)
C43 0.0243(13) 0.0286(14) 0.0221(13) -0.0007(11) 0.0016(10) -0.0056(11)
C44 0.0300(14) 0.0254(14) 0.0359(15) -0.0110(12) 0.0035(12) -0.0115(11)
C45 0.0198(12) 0.0273(13) 0.0264(13) -0.0061(11) 0.0010(10) -0.0050(10)
P1 0.0265(4) 0.0244(3) 0.0256(4) -0.0039(3) -0.0022(3) -0.0030(3)
C47 0.0330(16) 0.0295(15) 0.0432(18) -0.0171(13) -0.0051(13) 0.0008(12)
C48 0.0234(13) 0.0298(14) 0.0331(15) -0.0031(12) -0.0056(11) -0.0001(11)
C49 0.0374(17) 0.0279(15) 0.0380(17) -0.0029(13) -0.0003(13) -0.0007(12)
F50 0.0306(9) 0.0280(8) 0.0307(9) 0.0063(7) -0.0086(7) -0.0111(7)
C51 0.0185(12) 0.0247(13) 0.0231(13) -0.0013(10) -0.0047(10) -0.0023(10)
F52 0.0477(11) 0.0362(9) 0.0201(8) -0.0045(7) -0.0074(7) -0.0053(8)
F53 0.0212(8) 0.0373(10) 0.0345(9) 0.0054(8) -0.0048(7) 0.0070(7)
C54 0.0173(11) 0.0191(11) 0.0188(12) -0.0043(9) -0.0036(9) 0.0003(9)
C55 0.0147(11) 0.0255(13) 0.0227(12) -0.0057(10) -0.0045(9) -0.0015(9)
C56 0.0157(9) 0.0233(10) 0.0227(11) -0.0050(9) 0.0003(8) -0.0040(8)
C57 0.0167(11) 0.0209(12) 0.0167(11) -0.0034(9) 0.0003(9) -0.0013(9)
C58 0.0166(11) 0.0178(11) 0.0161(11) -0.0052(9) -0.0017(9) -0.0016(9)
C59 0.0163(11) 0.0191(11) 0.0179(11) -0.0045(9) -0.0002(9) -0.0029(9)
B1 0.0150(12) 0.0177(12) 0.0151(12) -0.0037(10) -0.0023(9) -0.0024(9)
C61 0.0158(11) 0.0187(11) 0.0152(11) -0.0031(9) -0.0046(9) -0.0008(9)
C62 0.0190(11) 0.0210(12) 0.0150(11) -0.0038(9) -0.0029(9) -0.0017(9)
C63 0.0168(11) 0.0193(12) 0.0212(12) -0.0032(10) -0.0061(9) -0.0010(9)
C64 0.0240(13) 0.0196(12) 0.0266(13) -0.0066(10) -0.0040(10) -0.0018(10)
F65 0.0258(8) 0.0246(8) 0.0448(10) -0.0076(7) 0.0076(7) -0.0070(7)
F66 0.0394(10) 0.0230(8) 0.0372(9) -0.0121(7) -0.0025(7) -0.0086(7)
F67 0.0354(9) 0.0245(8) 0.0292(9) 0.0016(7) -0.0088(7) -0.0026(7)
C68 0.0213(12) 0.0221(12) 0.0233(12) -0.0090(10) -0.0042(10) 0.0024(10)
C69 0.0184(12) 0.0254(13) 0.0181(12) -0.0059(10) -0.0015(9) 0.0006(10)
C70 0.0186(11) 0.0201(12) 0.0178(11) -0.0031(9) -0.0024(9) -0.0005(9)
C71 0.0320(15) 0.0295(14) 0.0264(14) -0.0102(12) 0.0055(11) 0.0005(12)
F72 0.0390(10) 0.0684(14) 0.0178(8) -0.0043(8) 0.0012(7) 0.0043(9)
F73 0.0240(9) 0.0612(13) 0.0337(10) -0.0059(9) 0.0064(7) -0.0020(8)
F74 0.0916(19) 0.0436(12) 0.0667(15) -0.0318(11) 0.0489(14) -0.0149(12)
C75 0.0161(11) 0.0147(10) 0.0147(11) -0.0005(9) -0.0022(8) -0.0014(8)
C76 0.0175(11) 0.0168(11) 0.0169(11) -0.0027(9) -0.0034(9) -0.0020(9)
C77 0.0193(12) 0.0189(11) 0.0166(11) -0.0031(9) -0.0019(9) 0.0003(9)
C78 0.0231(13) 0.0258(13) 0.0185(12) -0.0054(10) 0.0000(10) 0.0007(10)
F79 0.0327(10) 0.1078(19) 0.0360(11) -0.0416(12) 0.0100(8) -0.0144(11)
F80 0.0471(11) 0.0578(12) 0.0273(9) -0.0203(9) -0.0164(8) 0.0173(9)
F81 0.134(2) 0.0289(10) 0.0272(10) -0.0119(8) 0.0013(12) -0.0187(12)
C82 0.0183(12) 0.0224(12) 0.0180(12) -0.0029(10) 0.0009(9) -0.0014(9)
C83 0.0176(11) 0.0180(11) 0.0207(12) -0.0011(9) -0.0027(9) -0.0038(9)
C84 0.0198(12) 0.0172(11) 0.0145(11) -0.0024(9) -0.0017(9) -0.0021(9)
C85 0.0205(12) 0.0247(13) 0.0237(13) -0.0052(10) -0.0022(10) -0.0049(10)
F86 0.0312(9) 0.0559(11) 0.0256(9) -0.0083(8) -0.0063(7) -0.0202(8)
F87 0.0164(8) 0.0342(9) 0.0502(11) -0.0139(8) -0.0047(7) -0.0014(6)
F88 0.0306(9) 0.0229(8) 0.0412(10) -0.0039(7) -0.0075(7) -0.0098(7)
C89 0.0134(10) 0.0179(11) 0.0164(11) -0.0038(9) 0.0007(8) -0.0013(8)
C90 0.0168(11) 0.0182(11) 0.0180(11) -0.0050(9) -0.0003(9) -0.0022(9)
C91 0.0152(11) 0.0211(12) 0.0162(11) -0.0041(9) 0.0001(9) 0.0006(9)
C92 0.0245(13) 0.0229(12) 0.0188(12) -0.0042(10) -0.0034(10) 0.0011(10)
F93 0.0230(8) 0.0577(12) 0.0345(10) -0.0159(9) -0.0111(7) 0.0050(8)
F94 0.0488(11) 0.0530(12) 0.0154(8) 0.0034(8) -0.0045(7) -0.0193(9)
F95 0.0664(13) 0.0282(9) 0.0327(9) -0.0121(8) -0.0246(9) 0.0035(8)
C96 0.0199(12) 0.0172(11) 0.0185(12) -0.0017(9) 0.0008(9) -0.0002(9)
C97 0.0149(11) 0.0192(11) 0.0219(12) -0.0062(10) 0.0011(9) -0.0012(9)
C98 0.0144(11) 0.0216(12) 0.0185(11) -0.0060(9) -0.0006(9) -0.0016(9)
C99 0.0272(14) 0.0220(13) 0.0284(14) -0.0066(11) -0.0045(11) -0.0028(10)
F100 0.0439(10) 0.0277(9) 0.0378(10) -0.0109(7) -0.0158(8) -0.0076(7)
F101 0.0445(11) 0.0248(9) 0.0654(13) -0.0227(9) -0.0171(10) 0.0083(8)
F102 0.0610(13) 0.0428(11) 0.0421(11) -0.0108(9) 0.0101(9) -0.0345(10)
C103 0.0198(10) 0.0384(11) 0.0359(11) 0.0000(9) -0.0034(9) -0.0110(9)
F107 0.120(5) 0.143(5) 0.147(6) -0.063(5) 0.011(4) -0.045(4)
C108 0.090(4) 0.149(5) 0.102(4) -0.079(4) 0.012(3) -0.040(4)
C109 0.087(4) 0.153(5) 0.104(4) -0.068(5) 0.004(3) -0.046(4)
C110 0.087(4) 0.151(5) 0.105(4) -0.072(5) -0.002(3) -0.051(4)
C111 0.086(4) 0.152(5) 0.106(4) -0.068(5) 0.000(3) -0.049(4)
C112 0.080(4) 0.160(5) 0.100(4) -0.071(5) 0.001(3) -0.047(4)
C113 0.088(4) 0.162(5) 0.102(4) -0.084(5) 0.011(3) -0.047(4)
F114 0.084(4) 0.100(5) 0.062(3) -0.020(3) 0.007(3) -0.015(3)
C115 0.053(2) 0.057(2) 0.056(2) -0.008(2) -0.0062(19) -0.0198(19)
C116 0.046(2) 0.064(3) 0.052(2) 0.003(2) -0.0170(18) -0.0145(19)
C117 0.047(2) 0.056(2) 0.065(3) -0.003(2) -0.018(2) -0.0044(18)
F1060 0.073(4) 0.118(4) 0.0436(19) -0.020(3) 0.031(2) -0.060(3)
F1061 0.037(2) 0.060(3) 0.110(5) -0.012(2) 0.042(3) -0.0163(15)
F1050 0.045(2) 0.0332(11) 0.136(5) 0.000(2) 0.029(3) -0.0199(12)
F1051 0.032(2) 0.079(3) 0.072(3) 0.042(2) -0.017(2) -0.0336(18)
F1040 0.092(4) 0.107(4) 0.056(2) -0.022(2) 0.009(2) -0.084(3)
F1041 0.031(2) 0.092(4) 0.066(3) 0.036(3) -0.022(2) -0.036(2)

loop_
_atom_type_symbol
_atom_type_scat_dispersion_real
_atom_type_scat_dispersion_imag
_atom_type_scat_Cromer_Mann_a1
_atom_type_scat_Cromer_Mann_b1
_atom_type_scat_Cromer_Mann_a2
_atom_type_scat_Cromer_Mann_b2
_atom_type_scat_Cromer_Mann_a3
_atom_type_scat_Cromer_Mann_b3
_atom_type_scat_Cromer_Mann_a4
_atom_type_scat_Cromer_Mann_b4
_atom_type_scat_Cromer_Mann_c
_atom_type_scat_source
C 0.0033 0.0016 2.3100 20.8439 1.0200 10.2075 1.5886 0.5687 0.8650 51.6512 0.2156 'International Tables Vol C 4.2.6.8 and 6.1.1.4'
H 0.0000 0.0000 0.4930 10.5109 0.3229 26.1257 0.1402 3.1424 0.0408 57.7998 0.0030 'International Tables Vol C 4.2.6.8 and 6.1.1.4'
B 0.0013 0.0007 2.0545 23.2185 1.3326 1.0210 1.0979 60.3498 0.7068 0.1403 -0.1932 'International Tables Vol C 4.2.6.8 and 6.1.1.4'
O 0.0106 0.0060 3.0485 13.2771 2.2868 5.7011 1.5463 0.3239 0.8670 32.9089 0.2508 'International Tables Vol C 4.2.6.8 and 6.1.1.4'
F 0.0171 0.0103 3.5392 10.2825 2.6412 4.2944 1.5170 0.2615 1.0243 26.1476 0.2776 'International Tables Vol C 4.2.6.8 and 6.1.1.4'
P 0.1023 0.0942 6.4345 1.9067 4.1791 27.1570 1.7800 0.5260 1.4908 68.1645 1.1149 'International Tables Vol C 4.2.6.8 and 6.1.1.4'
Co 0.3494 0.9721 12.2841 4.2791 7.3409 0.2784 4.0034 13.5359 2.3488 71.1692 1.0118 'International Tables Vol C 4.2.6.8 and 6.1.1.4'

loop_
_geom_angle_atom_site_label_1
_geom_angle_site_symmetry_1
_geom_angle_atom_site_label_2
_geom_angle_atom_site_label_3
_geom_angle_site_symmetry_3
_geom_angle
_geom_angle_publ_flag
P2 . Co1 O1 . 74.16(6) yes
P2 . Co1 P4 . 106.56(3) yes
O1 . Co1 P4 . 95.89(6) yes
P2 . Co1 P3 . 101.72(3) yes
O1 . Co1 P3 . 163.91(6) yes
P4 . Co1 P3 . 100.17(3) yes
P2 . Co1 P1 . 139.22(3) yes
O1 . Co1 P1 . 79.00(6) yes
P4 . Co1 P1 . 106.23(3) yes
P3 . Co1 P1 . 95.64(3) yes
Co1 . P2 C3 . 111.15(9) yes
Co1 . P2 C30 . 125.12(8) yes
C3 . P2 C30 . 103.43(12) yes
Co1 . P2 C36 . 107.87(8) yes
C3 . P2 C36 . 103.91(12) yes
C30 . P2 C36 . 103.31(12) yes
P2 . C3 C4 . 120.07(19) yes
P2 . C3 C8 . 120.7(2) yes
C4 . C3 C8 . 119.2(2) yes
C3 . C4 C5 . 118.9(2) yes
C3 . C4 C1 . 122.2(2) yes
C5 . C4 C1 . 118.8(2) yes
C4 . C5 C6 . 121.7(2) yes
C4 . C5 H51 . 118.9 no
C6 . C5 H51 . 119.4 no
C5 . C6 C7 . 119.3(2) yes
C5 . C6 H61 . 119.3 no
C7 . C6 H61 . 121.3 no
C6 . C7 C8 . 120.1(2) yes
C6 . C7 H71 . 120.5 no
C8 . C7 H71 . 119.4 no
C3 . C8 C7 . 120.8(2) yes
C3 . C8 H81 . 120.8 no
C7 . C8 H81 . 118.5 no
C4 . C1 O1 . 113.9(2) yes
C4 . C1 C11 . 109.8(2) yes
O1 . C1 C11 . 115.5(2) yes
C4 . C1 H11 . 104.8 no
O1 . C1 H11 . 105.8 no
C11 . C1 H11 . 105.9 no
C1 . O1 Co1 . 126.58(15) yes
C1 . C11 C12 . 123.8(2) yes
C1 . C11 C29 . 117.4(2) yes
C12 . C11 C29 . 118.7(2) yes
C11 . C12 P4 . 121.6(2) yes
C11 . C12 C26 . 119.1(2) yes
P4 . C12 C26 . 119.2(2) yes
C12 . P4 Co1 . 108.66(9) yes
C12 . P4 C14 . 100.03(12) yes
Co1 . P4 C14 . 119.54(9) yes
C12 . P4 C20 . 104.89(12) yes
Co1 . P4 C20 . 117.87(10) yes
C14 . P4 C20 . 103.57(13) yes
P4 . C14 C15 . 116.68(19) yes
P4 . C14 C19 . 125.3(2) yes
C15 . C14 C19 . 118.0(3) yes
C14 . C15 C16 . 121.4(3) yes
C14 . C15 H151 . 118.7 no
C16 . C15 H151 . 120.0 no
C15 . C16 C17 . 119.8(3) yes
C15 . C16 H161 . 120.9 no
C17 . C16 H161 . 119.3 no
C16 . C17 C18 . 119.9(3) yes
C16 . C17 H171 . 119.9 no
C18 . C17 H171 . 120.2 no
C17 . C18 C19 . 120.3(3) yes
C17 . C18 H181 . 120.0 no
C19 . C18 H181 . 119.7 no
C18 . C19 C14 . 120.6(3) yes
C18 . C19 H191 . 119.7 no
C14 . C19 H191 . 119.7 no
P4 . C20 C21 . 118.8(2) yes
P4 . C20 C25 . 122.4(2) yes
C21 . C20 C25 . 118.6(3) yes
C20 . C21 C22 . 121.0(3) yes
C20 . C21 H211 . 119.4 no
C22 . C21 H211 . 119.6 no
C21 . C22 C23 . 119.5(3) yes
C21 . C22 H221 . 120.1 no
C23 . C22 H221 . 120.4 no
C22 . C23 C24 . 120.3(3) yes
C22 . C23 H231 . 119.4 no
C24 . C23 H231 . 120.3 no
C23 . C24 C25 . 120.4(3) yes
C23 . C24 H241 . 119.9 no
C25 . C24 H241 . 119.7 no
C24 . C25 C20 . 120.0(3) yes
C24 . C25 H251 . 119.2 no
C20 . C25 H251 . 120.8 no
C12 . C26 C27 . 121.3(3) yes
C12 . C26 H261 . 119.5 no
C27 . C26 H261 . 119.2 no
C26 . C27 C28 . 119.8(3) yes
C26 . C27 H271 . 119.7 no
C28 . C27 H271 . 120.6 no
C27 . C28 C29 . 119.7(3) yes
C27 . C28 H281 . 120.0 no
C29 . C28 H281 . 120.3 no
C11 . C29 C28 . 121.5(3) yes
C11 . C29 H291 . 119.6 no
C28 . C29 H291 . 118.9 no
P2 . C30 C31 . 118.4(2) yes
P2 . C30 C35 . 122.1(2) yes
C31 . C30 C35 . 119.2(2) yes
C30 . C31 C32 . 120.2(3) yes
C30 . C31 H311 . 120.6 no
C32 . C31 H311 . 119.3 no
C31 . C32 C33 . 120.4(3) yes
C31 . C32 H321 . 118.0 no
C33 . C32 H321 . 121.6 no
C32 . C33 C34 . 119.9(3) yes
C32 . C33 H331 . 120.0 no
C34 . C33 H331 . 120.1 no
C33 . C34 C35 . 120.5(3) yes
C33 . C34 H341 . 119.7 no
C35 . C34 H341 . 119.8 no
C34 . C35 C30 . 119.8(3) yes
C34 . C35 H351 . 119.7 no
C30 . C35 H351 . 120.5 no
P2 . C36 C37 . 121.6(2) yes
P2 . C36 C41 . 119.6(2) yes
C37 . C36 C41 . 118.8(2) yes
C36 . C37 C38 . 120.6(2) yes
C36 . C37 H371 . 119.0 no
C38 . C37 H371 . 120.4 no
C37 . C38 C39 . 120.2(3) yes
C37 . C38 H381 . 119.9 no
C39 . C38 H381 . 119.9 no
C38 . C39 C40 . 119.8(3) yes
C38 . C39 H391 . 119.5 no
C40 . C39 H391 . 120.7 no
C39 . C40 C41 . 120.1(3) yes
C39 . C40 H401 . 118.9 no
C41 . C40 H401 . 121.0 no
C36 . C41 C40 . 120.5(3) yes
C36 . C41 H411 . 119.9 no
C40 . C41 H411 . 119.6 no
Co1 . P3 C43 . 116.35(9) yes
Co1 . P3 C44 . 114.01(10) yes
C43 . P3 C44 . 101.67(14) yes
Co1 . P3 C45 . 121.32(9) yes
C43 . P3 C45 . 100.85(13) yes
C44 . P3 C45 . 99.56(13) yes
P3 . C43 H433 . 108.7 no
P3 . C43 H432 . 108.3 no
H433 . C43 H432 . 111.8 no
P3 . C43 H431 . 108.3 no
H433 . C43 H431 . 110.7 no
H432 . C43 H431 . 108.9 no
P3 . C44 H441 . 108.4 no
P3 . C44 H442 . 109.5 no
H441 . C44 H442 . 110.1 no
P3 . C44 H443 . 109.7 no
H441 . C44 H443 . 109.1 no
H442 . C44 H443 . 110.1 no
P3 . C45 H451 . 109.6 no
P3 . C45 H452 . 110.0 no
H451 . C45 H452 . 108.9 no
P3 . C45 H453 . 109.9 no
H451 . C45 H453 . 108.8 no
H452 . C45 H453 . 109.7 no
Co1 . P1 C47 . 104.35(10) yes
Co1 . P1 C48 . 115.63(10) yes
C47 . P1 C48 . 100.11(14) yes
Co1 . P1 C49 . 128.86(11) yes
C47 . P1 C49 . 101.79(15) yes
C48 . P1 C49 . 101.78(14) yes
P1 . C47 H473 . 110.1 no
P1 . C47 H472 . 108.7 no
H473 . C47 H472 . 109.2 no
P1 . C47 H471 . 111.4 no
H473 . C47 H471 . 109.1 no
H472 . C47 H471 . 108.3 no
P1 . C48 H481 . 111.7 no
P1 . C48 H482 . 109.4 no
H481 . C48 H482 . 108.9 no
P1 . C48 H483 . 109.0 no
H481 . C48 H483 . 109.8 no
H482 . C48 H483 . 108.0 no
P1 . C49 H491 . 109.9 no
P1 . C49 H492 . 106.3 no
H491 . C49 H492 . 111.7 no
P1 . C49 H493 . 110.0 no
H491 . C49 H493 . 110.1 no
H492 . C49 H493 . 108.8 no
F50 . C51 F52 . 106.8(2) yes
F50 . C51 F53 . 106.5(2) yes
F52 . C51 F53 . 105.4(2) yes
F50 . C51 C54 . 113.0(2) yes
F52 . C51 C54 . 112.4(2) yes
F53 . C51 C54 . 112.2(2) yes
C51 . C54 C55 . 118.3(2) yes
C51 . C54 C59 . 120.6(2) yes
C55 . C54 C59 . 121.0(2) yes
C54 . C55 C56 . 118.0(2) yes
C54 . C55 H551 . 121.0 no
C56 . C55 H551 . 120.9 no
C55 . C56 C57 . 120.9(2) yes
C55 . C56 C103 . 119.6(2) yes
C57 . C56 C103 . 119.4(2) yes
C56 . C57 C58 . 122.0(2) yes
C56 . C57 H571 . 119.4 no
C58 . C57 H571 . 118.6 no
C57 . C58 C59 . 116.0(2) yes
C57 . C58 B1 . 123.2(2) yes
C59 . C58 B1 . 120.5(2) yes
C58 . C59 C54 . 121.9(2) yes
C58 . C59 H591 . 119.7 no
C54 . C59 H591 . 118.3 no
C58 . B1 C61 . 102.82(18) yes
C58 . B1 C75 . 113.30(19) yes
C61 . B1 C75 . 111.15(19) yes
C58 . B1 C89 . 112.06(19) yes
C61 . B1 C89 . 113.73(19) yes
C75 . B1 C89 . 104.09(18) yes
B1 . C61 C62 . 122.0(2) yes
B1 . C61 C70 . 121.8(2) yes
C62 . C61 C70 . 115.7(2) yes
C61 . C62 C63 . 122.3(2) yes
C61 . C62 H621 . 119.6 no
C63 . C62 H621 . 118.1 no
C62 . C63 C64 . 119.3(2) yes
C62 . C63 C68 . 120.9(2) yes
C64 . C63 C68 . 119.8(2) yes
C63 . C64 F65 . 112.5(2) yes
C63 . C64 F66 . 112.4(2) yes
F65 . C64 F66 . 107.0(2) yes
C63 . C64 F67 . 112.2(2) yes
F65 . C64 F67 . 106.0(2) yes
F66 . C64 F67 . 106.2(2) yes
C63 . C68 C69 . 117.8(2) yes
C63 . C68 H681 . 121.4 no
C69 . C68 H681 . 120.8 no
C68 . C69 C70 . 121.5(2) yes
C68 . C69 C71 . 119.6(2) yes
C70 . C69 C71 . 118.9(2) yes
C61 . C70 C69 . 121.8(2) yes
C61 . C70 H701 . 119.5 no
C69 . C70 H701 . 118.6 no
C69 . C71 F72 . 112.9(2) yes
C69 . C71 F73 . 112.1(2) yes
F72 . C71 F73 . 105.1(2) yes
C69 . C71 F74 . 113.2(2) yes
F72 . C71 F74 . 107.1(3) yes
F73 . C71 F74 . 105.9(2) yes
B1 . C75 C76 . 124.8(2) yes
B1 . C75 C84 . 119.1(2) yes
C76 . C75 C84 . 115.9(2) yes
C75 . C76 C77 . 121.8(2) yes
C75 . C76 H761 . 119.2 no
C77 . C76 H761 . 119.0 no
C76 . C77 C78 . 119.2(2) yes
C76 . C77 C82 . 121.2(2) yes
C78 . C77 C82 . 119.6(2) yes
C77 . C78 F79 . 112.4(2) yes
C77 . C78 F80 . 112.7(2) yes
F79 . C78 F80 . 105.2(2) yes
C77 . C78 F81 . 113.1(2) yes
F79 . C78 F81 . 106.7(2) yes
F80 . C78 F81 . 106.2(2) yes
C77 . C82 C83 . 117.9(2) yes
C77 . C82 H821 . 120.8 no
C83 . C82 H821 . 121.3 no
C82 . C83 C84 . 121.2(2) yes
C82 . C83 C85 . 118.5(2) yes
C84 . C83 C85 . 120.3(2) yes
C75 . C84 C83 . 122.1(2) yes
C75 . C84 H841 . 119.0 no
C83 . C84 H841 . 118.9 no
C83 . C85 F86 . 112.6(2) yes
C83 . C85 F87 . 113.0(2) yes
F86 . C85 F87 . 106.8(2) yes
C83 . C85 F88 . 111.8(2) yes
F86 . C85 F88 . 106.2(2) yes
F87 . C85 F88 . 105.9(2) yes
B1 . C89 C90 . 123.4(2) yes
B1 . C89 C98 . 120.6(2) yes
C90 . C89 C98 . 115.7(2) yes
C89 . C90 C91 . 121.9(2) yes
C89 . C90 H901 . 119.4 no
C91 . C90 H901 . 118.7 no
C90 . C91 C92 . 121.0(2) yes
C90 . C91 C96 . 120.9(2) yes
C92 . C91 C96 . 118.1(2) yes
C91 . C92 F93 . 111.9(2) yes
C91 . C92 F94 . 112.0(2) yes
F93 . C92 F94 . 105.0(2) yes
C91 . C92 F95 . 113.9(2) yes
F93 . C92 F95 . 106.7(2) yes
F94 . C92 F95 . 106.8(2) yes
C91 . C96 C97 . 118.4(2) yes
C91 . C96 H961 . 121.1 no
C97 . C96 H961 . 120.5 no
C96 . C97 C98 . 120.6(2) yes
C96 . C97 C99 . 118.3(2) yes
C98 . C97 C99 . 121.2(2) yes
C89 . C98 C97 . 122.5(2) yes
C89 . C98 H981 . 118.8 no
C97 . C98 H981 . 118.7 no
C97 . C99 F100 . 113.1(2) yes
C97 . C99 F101 . 112.2(2) yes
F100 . C99 F101 . 106.5(2) yes
C97 . C99 F102 . 111.7(2) yes
F100 . C99 F102 . 106.8(2) yes
F101 . C99 F102 . 106.1(2) yes
C56 . C103 F1061 . 112.4(3) yes
C56 . C103 F1051 . 115.9(3) yes
F1061 . C103 F1051 . 103.7(5) yes
C56 . C103 F1040 . 112.7(3) yes
F1061 . C103 F1040 . 102.6(5) yes
F1051 . C103 F1040 . 108.3(5) yes
C56 . C103 F1060 . 110.8(3) yes
C56 . C103 F1050 . 111.1(3) yes
F1060 . C103 F1050 . 107.1(5) yes
C56 . C103 F1041 . 113.9(3) yes
F1060 . C103 F1041 . 105.2(5) yes
F1050 . C103 F1041 . 108.3(5) yes
F107 . C108 C109 . 120.7(10) yes
F107 . C108 C113 . 121.0(10) yes
C109 . C108 C113 . 118.4(11) yes
C108 . C109 C110 . 121.5(10) yes
C108 . C109 H1091 . 117.7 no
C110 . C109 H1091 . 120.8 no
C109 . C110 C111 . 118.8(10) yes
C109 . C110 H1101 . 120.4 no
C111 . C110 H1101 . 120.9 no
C110 . C111 C112 . 122.4(11) yes
C110 . C111 H1111 . 121.9 no
C112 . C111 H1111 . 115.7 no
C111 . C112 C113 . 117.2(10) yes
C111 . C112 H1121 . 119.0 no
C113 . C112 H1121 . 123.8 no
C108 . C113 C112 . 121.4(10) yes
C108 . C113 H1131 . 119.3 no
C112 . C113 H1131 . 119.3 no
F114 . C115 C117 2_567 120.6(5) yes
F114 . C115 C116 . 117.8(5) yes
C117 2_567 C115 C116 . 121.6(4) yes
F114 . C115 H1151 . 2.8 no
C117 2_567 C115 H1151 . 119.2 no
C116 . C115 H1151 . 119.2 no
C115 . C116 C117 . 119.4(4) yes
C115 . C116 H1161 . 118.6 no
C117 . C116 H1161 . 122.0 no
C116 . C117 C115 2_567 119.0(4) yes
C116 . C117 H1171 . 120.8 no
C115 2_567 C117 H1171 . 120.2 no

loop_
_geom_bond_atom_site_label_1
_geom_bond_atom_site_label_2
_geom_bond_site_symmetry_2
_geom_bond_distance
_geom_bond_publ_flag
Co1 P2 . 2.2527(7) yes
Co1 O1 . 1.8981(17) yes
Co1 P4 . 2.2883(7) yes
Co1 P3 . 2.2190(7) yes
Co1 P1 . 2.3206(8) yes
P2 C3 . 1.829(3) yes
P2 C30 . 1.828(3) yes
P2 C36 . 1.830(3) yes
C3 C4 . 1.396(4) yes
C3 C8 . 1.405(4) yes
C4 C5 . 1.399(4) yes
C4 C1 . 1.527(3) yes
C5 C6 . 1.385(4) yes
C5 H51 . 0.925 no
C6 C7 . 1.383(4) yes
C6 H61 . 0.934 no
C7 C8 . 1.389(4) yes
C7 H71 . 0.928 no
C8 H81 . 0.931 no
C1 O1 . 1.391(3) yes
C1 C11 . 1.529(4) yes
C1 H11 . 0.974 no
C11 C12 . 1.404(4) yes
C11 C29 . 1.400(3) yes
C12 P4 . 1.835(3) yes
C12 C26 . 1.397(4) yes
P4 C14 . 1.840(3) yes
P4 C20 . 1.824(3) yes
C14 C15 . 1.397(4) yes
C14 C19 . 1.393(4) yes
C15 C16 . 1.387(4) yes
C15 H151 . 0.927 no
C16 C17 . 1.383(4) yes
C16 H161 . 0.935 no
C17 C18 . 1.378(5) yes
C17 H171 . 0.934 no
C18 C19 . 1.397(4) yes
C18 H181 . 0.932 no
C19 H191 . 0.938 no
C20 C21 . 1.398(4) yes
C20 C25 . 1.386(4) yes
C21 C22 . 1.383(4) yes
C21 H211 . 0.951 no
C22 C23 . 1.377(5) yes
C22 H221 . 0.937 no
C23 C24 . 1.376(6) yes
C23 H231 . 0.932 no
C24 C25 . 1.392(5) yes
C24 H241 . 0.938 no
C25 H251 . 0.923 no
C26 C27 . 1.386(4) yes
C26 H261 . 0.920 no
C27 C28 . 1.383(4) yes
C27 H271 . 0.937 no
C28 C29 . 1.383(4) yes
C28 H281 . 0.934 no
C29 H291 . 0.938 no
C30 C31 . 1.397(4) yes
C30 C35 . 1.395(4) yes
C31 C32 . 1.389(4) yes
C31 H311 . 0.920 no
C32 C33 . 1.382(5) yes
C32 H321 . 0.938 no
C33 C34 . 1.377(5) yes
C33 H331 . 0.929 no
C34 C35 . 1.399(4) yes
C34 H341 . 0.926 no
C35 H351 . 0.924 no
C36 C37 . 1.391(4) yes
C36 C41 . 1.396(4) yes
C37 C38 . 1.391(4) yes
C37 H371 . 0.925 no
C38 C39 . 1.385(4) yes
C38 H381 . 0.925 no
C39 C40 . 1.385(4) yes
C39 H391 . 0.933 no
C40 C41 . 1.393(4) yes
C40 H401 . 0.952 no
C41 H411 . 0.949 no
P3 C43 . 1.822(3) yes
P3 C44 . 1.826(3) yes
P3 C45 . 1.816(3) yes
C43 H433 . 0.962 no
C43 H432 . 0.961 no
C43 H431 . 0.965 no
C44 H441 . 0.954 no
C44 H442 . 0.988 no
C44 H443 . 0.980 no
C45 H451 . 0.962 no
C45 H452 . 0.952 no
C45 H453 . 0.965 no
P1 C47 . 1.838(3) yes
P1 C48 . 1.836(3) yes
P1 C49 . 1.829(3) yes
C47 H473 . 0.974 no
C47 H472 . 0.968 no
C47 H471 . 0.968 no
C48 H481 . 0.972 no
C48 H482 . 0.963 no
C48 H483 . 0.958 no
C49 H491 . 0.987 no
C49 H492 . 1.012 no
C49 H493 . 0.984 no
F50 C51 . 1.336(3) yes
C51 F52 . 1.339(3) yes
C51 F53 . 1.342(3) yes
C51 C54 . 1.496(3) yes
C54 C55 . 1.389(4) yes
C54 C59 . 1.389(3) yes
C55 C56 . 1.385(4) yes
C55 H551 . 0.926 no
C56 C57 . 1.394(3) yes
C56 C103 . 1.502(4) yes
C57 C58 . 1.401(3) yes
C57 H571 . 0.941 no
C58 C59 . 1.404(3) yes
C58 B1 . 1.643(3) yes
C59 H591 . 0.930 no
B1 C61 . 1.641(4) yes
B1 C75 . 1.636(3) yes
B1 C89 . 1.632(3) yes
C61 C62 . 1.403(3) yes
C61 C70 . 1.402(3) yes
C62 C63 . 1.393(3) yes
C62 H621 . 0.937 no
C63 C64 . 1.502(4) yes
C63 C68 . 1.388(4) yes
C64 F65 . 1.340(3) yes
C64 F66 . 1.340(3) yes
C64 F67 . 1.348(3) yes
C68 C69 . 1.379(4) yes
C68 H681 . 0.930 no
C69 C70 . 1.395(4) yes
C69 C71 . 1.496(4) yes
C70 H701 . 0.937 no
C71 F72 . 1.330(3) yes
C71 F73 . 1.348(4) yes
C71 F74 . 1.328(3) yes
C75 C76 . 1.399(3) yes
C75 C84 . 1.409(3) yes
C76 C77 . 1.401(3) yes
C76 H761 . 0.947 no
C77 C78 . 1.502(3) yes
C77 C82 . 1.380(4) yes
C78 F79 . 1.341(3) yes
C78 F80 . 1.325(3) yes
C78 F81 . 1.317(3) yes
C82 C83 . 1.389(4) yes
C82 H821 . 0.944 no
C83 C84 . 1.384(3) yes
C83 C85 . 1.499(3) yes
C84 H841 . 0.923 no
C85 F86 . 1.339(3) yes
C85 F87 . 1.335(3) yes
C85 F88 . 1.348(3) yes
C89 C90 . 1.400(3) yes
C89 C98 . 1.408(3) yes
C90 C91 . 1.395(3) yes
C90 H901 . 0.939 no
C91 C92 . 1.493(3) yes
C91 C96 . 1.386(4) yes
C92 F93 . 1.336(3) yes
C92 F94 . 1.347(3) yes
C92 F95 . 1.327(3) yes
C96 C97 . 1.385(4) yes
C96 H961 . 0.937 no
C97 C98 . 1.386(3) yes
C97 C99 . 1.503(4) yes
C98 H981 . 0.926 no
C99 F100 . 1.334(3) yes
C99 F101 . 1.337(3) yes
C99 F102 . 1.335(3) yes
C103 F1061 . 1.326(6) yes
C103 F1051 . 1.291(5) yes
C103 F1040 . 1.316(6) yes
C103 F1060 . 1.314(6) yes
C103 F1050 . 1.302(6) yes
C103 F1041 . 1.272(5) yes
F107 C108 . 1.373(13) yes
C108 C109 . 1.273(8) yes
C108 C113 . 1.350(9) yes
C109 C110 . 1.340(9) yes
C109 H1091 . 0.933 no
C110 C111 . 1.320(9) yes
C110 H1101 . 0.937 no
C111 C112 . 1.286(8) yes
C111 H1111 . 0.949 no
C112 C113 . 1.346(9) yes
C112 H1121 . 0.910 no
C113 H1131 . 0.938 no
F114 C115 . 1.361(7) yes
C115 C117 2_567 1.378(6) yes
C115 C116 . 1.355(6) yes
C115 H1151 . 0.956 no
C116 C117 . 1.381(7) yes
C116 H1161 . 0.945 no
C117 H1171 . 0.954 no

loop_
_geom_hbond_atom_site_label_D
_geom_hbond_atom_site_label_H
_geom_hbond_atom_site_label_A
_geom_hbond_angle_DHA
_geom_hbond_distance_DH
_geom_hbond_distance_HA
_geom_hbond_distance_DA
_geom_hbond_publ_flag
C19 H191 C21 128.03(18) 0.938 2.533 3.197(5) yes
